data_7018212
loop_
_publ_author_name
'Siemeling, Ulrich'
'Memczak, Henry'
'Bruhn, Clemens'
'Vogel, Florian'
'Tr\"ager, Frank'
'Baio, Joe E.'
'Weidner, Tobias'

_publ_section_title
;
 Zwitterionic dithiocarboxylates derived from N-heterocyclic carbenes:
 coordination to gold surfaces.
;
_journal_issue 10
_journal_name_full 'Dalton transactions (Cambridge, England : 2003)'
_journal_page_first 2986
_journal_page_last 2994
_journal_paper_doi 10.1039/c2dt11976e
_journal_volume 41
_journal_year 2012
_chemical_formula_moiety 'C12 H14 N2 S2, C H Cl3'
_chemical_formula_sum 'C13 H15 Cl3 N2 S2'
_chemical_formula_weight 369.74
_chemical_name_systematic
;
?
;
_space_group_IT_number 14
_symmetry_cell_setting monoclinic
_symmetry_Int_Tables_number 14
_symmetry_space_group_name_Hall '-P 2yn'
_symmetry_space_group_name_H-M 'P 1 21/n 1'
_atom_sites_solution_hydrogens geom
_atom_sites_solution_primary direct
_atom_sites_solution_secondary difmap
_audit_creation_method SHELXL-97
_cell_angle_alpha 90.00
_cell_angle_beta 94.883(9)
_cell_angle_gamma 90.00
_cell_formula_units_Z 4
_cell_length_a 9.1788(10)
_cell_length_b 14.2940(13)
_cell_length_c 13.2075(16)
_cell_measurement_reflns_used 4646
_cell_measurement_temperature 218(2)
_cell_measurement_theta_max 25.50
_cell_measurement_theta_min 2.09
_cell_volume 1726.6(3)
_computing_structure_refinement 'SHELXL-97 (Sheldrick, 1997)'
_computing_structure_solution 'SHELXS-97 (Sheldrick, 1990)'
_diffrn_ambient_temperature 218(2)
_diffrn_detector 'image plate (34 cm diameter)'
_diffrn_detector_area_resol_mean 6.67
_diffrn_detector_type STOE
_diffrn_measured_fraction_theta_full 0.998
_diffrn_measured_fraction_theta_max 0.998
_diffrn_measurement_details ' 126 frames, detector distance = 135 mm'
_diffrn_measurement_device '2-circle goniometer'
_diffrn_measurement_device_type 'STOE IPDS 2'
_diffrn_measurement_method 'rotation method'
_diffrn_radiation_collimation '0.5 mm diameter, multiple pinhole'
_diffrn_radiation_monochromator 'plane graphite'
_diffrn_radiation_polarisn_norm 0
_diffrn_radiation_type 'Mo K\a'
_diffrn_radiation_wavelength 0.71073
_diffrn_reflns_av_R_equivalents 0.0337
_diffrn_reflns_av_sigmaI/netI 0.0479
_diffrn_reflns_limit_h_max 10
_diffrn_reflns_limit_h_min -10
_diffrn_reflns_limit_k_max 16
_diffrn_reflns_limit_k_min -15
_diffrn_reflns_limit_l_max 15
_diffrn_reflns_limit_l_min -15
_diffrn_reflns_number 7557
_diffrn_reflns_theta_full 25.00
_diffrn_reflns_theta_max 25.00
_diffrn_reflns_theta_min 2.10
_diffrn_source 'sealed X-ray tube, 12 x 0.4 mm long-fine focus'
_diffrn_source_current 30
_diffrn_source_power 1.50
_diffrn_source_voltage 50
_diffrn_standards_decay_% none
_exptl_absorpt_coefficient_mu 0.764
_exptl_absorpt_correction_T_max 0.9824
_exptl_absorpt_correction_T_min 0.8778
_exptl_absorpt_correction_type integration
_exptl_absorpt_process_details 'X-red ver. 1.31 (Stoe & Cie. 2005)'
_exptl_crystal_colour red
_exptl_crystal_density_diffrn 1.422
_exptl_crystal_density_method 'not measured'
_exptl_crystal_description plate
_exptl_crystal_F_000 760
_exptl_crystal_size_max 0.19
_exptl_crystal_size_mid 0.15
_exptl_crystal_size_min 0.02
_refine_diff_density_max 0.894
_refine_diff_density_min -0.792
_refine_diff_density_rms 0.212
_refine_ls_extinction_method none
_refine_ls_goodness_of_fit_ref 1.006
_refine_ls_hydrogen_treatment constr
_refine_ls_matrix_type full
_refine_ls_number_parameters 183
_refine_ls_number_reflns 3028
_refine_ls_number_restraints 0
_refine_ls_restrained_S_all 1.006
_refine_ls_R_factor_all 0.1038
_refine_ls_R_factor_gt 0.0717
_refine_ls_shift/su_max 0.000
_refine_ls_shift/su_mean 0.000
_refine_ls_structure_factor_coef Fsqd
_refine_ls_weighting_details 'calc w=1/[\s^2^(Fo^2^)+(0.1321P)^2^+0.0000P] where P=(Fo^2^+2Fc^2^)/3'
_refine_ls_weighting_scheme calc
_refine_ls_wR_factor_gt 0.1864
_refine_ls_wR_factor_ref 0.2048
_reflns_number_gt 1980
_reflns_number_total 3028
_reflns_threshold_expression >2sigma(I)
_cod_data_source_file c2dt11976e.txt
_cod_data_source_block i0769
_cod_original_sg_symbol_H-M 'P 21/n'
_cod_database_code 7018212

loop_
_symmetry_equiv_pos_as_xyz
'x, y, z'
'-x+1/2, y+1/2, -z+1/2'
'-x, -y, -z'
'x-1/2, -y-1/2, z-1/2'

loop_
_atom_site_label
_atom_site_type_symbol
_atom_site_fract_x
_atom_site_fract_y
_atom_site_fract_z
_atom_site_U_iso_or_equiv
_atom_site_adp_type
_atom_site_occupancy
_atom_site_symmetry_multiplicity
_atom_site_calc_flag
_atom_site_refinement_flags
C1 C 0.7377(4) 0.3501(3) 0.4450(3) 0.0369(9) Uani 1 1 d .
C2 C 0.6713(5) 0.2750(3) 0.3765(3) 0.0449(10) Uani 1 1 d .
C3 C 0.8508(4) 0.4230(3) 0.5787(3) 0.0376(9) Uani 1 1 d .
C4 C 0.9258(5) 0.4480(3) 0.6708(3) 0.0461(10) Uani 1 1 d .
H4A H 0.9584 0.4030 0.7194 0.055 Uiso 1 1 calc R
C5 C 0.9498(5) 0.5423(4) 0.6871(4) 0.0545(12) Uani 1 1 d .
H5A H 1.0000 0.5618 0.7484 0.065 Uiso 1 1 calc R
C6 C 0.9018(5) 0.6099(3) 0.6151(4) 0.0547(13) Uani 1 1 d .
H6A H 0.9215 0.6734 0.6292 0.066 Uiso 1 1 calc R
C7 C 0.8262(5) 0.5858(3) 0.5242(4) 0.0452(10) Uani 1 1 d .
H7A H 0.7927 0.6313 0.4764 0.054 Uiso 1 1 calc R
C8 C 0.8018(4) 0.4908(3) 0.5065(3) 0.0377(9) Uani 1 1 d .
C9 C 0.8377(6) 0.2456(3) 0.5877(4) 0.0496(11) Uani 1 1 d .
H9A H 0.9318 0.2482 0.6286 0.060 Uiso 1 1 calc R
H9B H 0.8440 0.1966 0.5364 0.060 Uiso 1 1 calc R
C10 C 0.7200(7) 0.2208(4) 0.6549(4) 0.0676(14) Uani 1 1 d .
H10C H 0.7420 0.1608 0.6870 0.081 Uiso 1 1 calc R
H10B H 0.6268 0.2172 0.6145 0.081 Uiso 1 1 calc R
H10A H 0.7149 0.2685 0.7068 0.081 Uiso 1 1 calc R
C11 C 0.6598(5) 0.4873(3) 0.3327(3) 0.0448(10) Uani 1 1 d .
H11B H 0.6422 0.4406 0.2788 0.054 Uiso 1 1 calc R
H11A H 0.7251 0.5352 0.3087 0.054 Uiso 1 1 calc R
C12 C 0.5164(6) 0.5322(4) 0.3537(4) 0.0613(14) Uani 1 1 d .
H12C H 0.4740 0.5629 0.2926 0.074 Uiso 1 1 calc R
H12B H 0.5333 0.5779 0.4076 0.074 Uiso 1 1 calc R
H12A H 0.4497 0.4845 0.3743 0.074 Uiso 1 1 calc R
C13 C 0.2862(8) 0.0853(5) 0.4957(5) 0.0786(17) Uani 1 1 d .
H13A H 0.3716 0.1020 0.4584 0.094 Uiso 1 1 calc R
N1 N 0.8103(4) 0.3364(2) 0.5363(2) 0.0378(8) Uani 1 1 d .
N2 N 0.7314(3) 0.4419(2) 0.4245(3) 0.0366(8) Uani 1 1 d .
S1 S 0.49123(15) 0.26324(10) 0.38230(12) 0.0642(4) Uani 1 1 d .
S2 S 0.78624(17) 0.21757(9) 0.30750(11) 0.0630(4) Uani 1 1 d .
Cl1 Cl 0.2745(2) 0.16547(12) 0.59575(13) 0.0881(6) Uani 1 1 d .
Cl2 Cl 0.1295(4) 0.0934(3) 0.4130(2) 0.1898(18) Uani 1 1 d .
Cl3 Cl 0.3159(3) -0.02659(12) 0.54976(19) 0.1222(9) Uani 1 1 d .

loop_
_atom_site_aniso_label
_atom_site_aniso_U_11
_atom_site_aniso_U_22
_atom_site_aniso_U_33
_atom_site_aniso_U_23
_atom_site_aniso_U_13
_atom_site_aniso_U_12
C1 0.039(2) 0.0329(19) 0.040(2) 0.0036(17) 0.0065(17) -0.0022(16)
C2 0.059(3) 0.035(2) 0.040(2) 0.0014(18) -0.002(2) -0.0091(19)
C3 0.034(2) 0.038(2) 0.040(2) -0.0033(17) 0.0065(17) -0.0009(16)
C4 0.040(2) 0.055(3) 0.043(2) -0.008(2) 0.0036(19) -0.0001(19)
C5 0.044(2) 0.067(3) 0.053(3) -0.024(2) 0.002(2) -0.004(2)
C6 0.045(2) 0.047(3) 0.074(3) -0.022(2) 0.012(2) -0.008(2)
C7 0.041(2) 0.035(2) 0.060(3) -0.005(2) 0.012(2) 0.0000(18)
C8 0.0345(19) 0.036(2) 0.043(2) -0.0054(18) 0.0057(17) -0.0033(16)
C9 0.063(3) 0.036(2) 0.048(2) 0.0055(19) -0.005(2) 0.000(2)
C10 0.081(4) 0.062(3) 0.060(3) 0.019(3) 0.000(3) -0.009(3)
C11 0.050(2) 0.046(2) 0.038(2) 0.0122(19) 0.0027(19) 0.0001(19)
C12 0.055(3) 0.074(4) 0.054(3) 0.015(3) -0.002(2) 0.017(3)
C13 0.092(4) 0.072(4) 0.071(4) 0.013(3) 0.005(3) -0.005(3)
N1 0.0408(18) 0.0353(18) 0.0364(17) 0.0028(14) -0.0008(14) -0.0004(14)
N2 0.0366(17) 0.0343(18) 0.0388(18) 0.0014(14) 0.0025(14) -0.0023(14)
S1 0.0518(7) 0.0689(9) 0.0703(9) -0.0065(7) -0.0049(6) -0.0181(6)
S2 0.0775(9) 0.0475(7) 0.0652(8) -0.0174(6) 0.0120(7) -0.0051(6)
Cl1 0.1175(14) 0.0676(10) 0.0810(11) 0.0132(8) 0.0197(10) 0.0074(9)
Cl2 0.169(3) 0.290(5) 0.0968(17) 0.052(2) -0.0664(18) -0.061(3)
Cl3 0.193(2) 0.0505(10) 0.1196(16) 0.0077(10) -0.0104(16) -0.0198(12)

loop_
_atom_type_symbol
_atom_type_description
_atom_type_scat_dispersion_real
_atom_type_scat_dispersion_imag
_atom_type_scat_source
C C 0.0033 0.0016 'International Tables Vol C Tables 4.2.6.8 and 6.1.1.4'
H H 0.0000 0.0000 'International Tables Vol C Tables 4.2.6.8 and 6.1.1.4'
N N 0.0061 0.0033 'International Tables Vol C Tables 4.2.6.8 and 6.1.1.4'
S S 0.1246 0.1234 'International Tables Vol C Tables 4.2.6.8 and 6.1.1.4'
Cl Cl 0.1484 0.1585 'International Tables Vol C Tables 4.2.6.8 and 6.1.1.4'

loop_
_geom_angle_atom_site_label_1
_geom_angle_atom_site_label_2
_geom_angle_atom_site_label_3
_geom_angle
N2 C1 N1 109.5(4)
N2 C1 C2 124.8(4)
N1 C1 C2 125.7(4)
C1 C2 S2 116.0(3)
C1 C2 S1 113.4(3)
S2 C2 S1 130.6(3)
C4 C3 N1 132.3(4)
C4 C3 C8 121.4(4)
N1 C3 C8 106.3(3)
C5 C4 C3 116.6(5)
C5 C4 H4A 121.7
C3 C4 H4A 121.7
C4 C5 C6 122.1(5)
C4 C5 H5A 118.9
C6 C5 H5A 118.9
C7 C6 C5 121.6(4)
C7 C6 H6A 119.2
C5 C6 H6A 119.2
C6 C7 C8 116.9(5)
C6 C7 H7A 121.6
C8 C7 H7A 121.6
C7 C8 N2 132.4(4)
C7 C8 C3 121.4(4)
N2 C8 C3 106.3(3)
N1 C9 C10 112.1(4)
N1 C9 H9A 109.2
C10 C9 H9A 109.2
N1 C9 H9B 109.2
C10 C9 H9B 109.2
H9A C9 H9B 107.9
C9 C10 H10C 109.5
C9 C10 H10B 109.5
H10C C10 H10B 109.5
C9 C10 H10A 109.5
H10C C10 H10A 109.5
H10B C10 H10A 109.5
N2 C11 C12 111.7(3)
N2 C11 H11B 109.3
C12 C11 H11B 109.3
N2 C11 H11A 109.3
C12 C11 H11A 109.3
H11B C11 H11A 107.9
C11 C12 H12C 109.5
C11 C12 H12B 109.5
H12C C12 H12B 109.5
C11 C12 H12A 109.5
H12C C12 H12A 109.5
H12B C12 H12A 109.5
Cl2 C13 Cl1 109.2(4)
Cl2 C13 Cl3 114.0(4)
Cl1 C13 Cl3 107.7(4)
Cl2 C13 H13A 108.6
Cl1 C13 H13A 108.6
Cl3 C13 H13A 108.6
C1 N1 C3 109.0(3)
C1 N1 C9 126.4(4)
C3 N1 C9 124.5(3)
C1 N2 C8 108.9(3)
C1 N2 C11 127.2(4)
C8 N2 C11 123.9(4)

loop_
_geom_bond_atom_site_label_1
_geom_bond_atom_site_label_2
_geom_bond_distance
C1 N2 1.340(5)
C1 N1 1.342(5)
C1 C2 1.499(6)
C2 S2 1.668(5)
C2 S1 1.669(5)
C3 C4 1.392(6)
C3 N1 1.396(5)
C3 C8 1.406(6)
C4 C5 1.379(7)
C4 H4A 0.9400
C5 C6 1.400(8)
C5 H5A 0.9400
C6 C7 1.378(7)
C6 H6A 0.9400
C7 C8 1.393(6)
C7 H7A 0.9400
C8 N2 1.401(5)
C9 N1 1.476(5)
C9 C10 1.498(7)
C9 H9A 0.9800
C9 H9B 0.9800
C10 H10C 0.9700
C10 H10B 0.9700
C10 H10A 0.9700
C11 N2 1.479(5)
C11 C12 1.511(7)
C11 H11B 0.9800
C11 H11A 0.9800
C12 H12C 0.9700
C12 H12B 0.9700
C12 H12A 0.9700
C13 Cl2 1.735(8)
C13 Cl1 1.759(7)
C13 Cl3 1.763(7)
C13 H13A 0.9900
